data_2226977
loop_
_publ_author_name
'Lombard, Marli C.'
'Fernandes, Manuel A.'
'Breytenbach, Jaco C.'
'N'Da, David D.'

_publ_section_title
;
 1-Bromo-2-(10\b-dihydroartemisinoxy)ethane
;
_journal_coeditor_code JJ2039
_journal_issue 8
_journal_name_full 'Acta Crystallographica Section E'
_journal_page_first o2182
_journal_page_last o2183
_journal_paper_doi 10.1107/S1600536810029090
_journal_volume 66
_journal_year 2010
_chemical_formula_iupac 'C17 H27 Br O5'
_chemical_formula_moiety 'C17 H27 Br O5'
_chemical_formula_sum 'C17 H27 Br O5'
_chemical_formula_weight 391.30
_chemical_name_systematic
;
1-Bromo-2-(10\b-dihydroartemisinoxy)ethane
;
_space_group_IT_number 4
_symmetry_cell_setting monoclinic
_symmetry_space_group_name_Hall 'P 2yb'
_symmetry_space_group_name_H-M 'P 1 21 1'
_atom_sites_solution_hydrogens geom
_atom_sites_solution_primary direct
_atom_sites_solution_secondary difmap
_audit_creation_method SHELXL-97
_cell_angle_alpha 90.00
_cell_angle_beta 90.3950(10)
_cell_angle_gamma 90.00
_cell_formula_units_Z 2
_cell_length_a 9.2836(2)
_cell_length_b 9.1103(2)
_cell_length_c 10.2999(2)
_cell_measurement_reflns_used 6155
_cell_measurement_temperature 173(2)
_cell_measurement_theta_max 28.17
_cell_measurement_theta_min 2.94
_cell_volume 871.11(3)
_computing_cell_refinement 'SAINT (Bruker, 2005)'
_computing_data_collection 'APEX2 (Bruker, 2005)'
_computing_data_reduction 'SAINT (Bruker, 2005)'
_computing_molecular_graphics
;
<i>ORTEP-3 for Windows</i>  (Farrugia, 1997) and  <i>Schakal99</i>
(Keller, 1999)
;
_computing_publication_material
;
<i>WinGX</i>  (Farrugia, 1999) and  <i>PLATON</i>  (Spek, 2009)
;
_computing_structure_refinement 'SHELXL97 (Sheldrick, 2008)'
_computing_structure_solution 'SHELXS97 (Sheldrick, 2008)'
_diffrn_ambient_temperature 173(2)
_diffrn_measured_fraction_theta_full 1.000
_diffrn_measured_fraction_theta_max 1.000
_diffrn_measurement_device_type 'Bruker APEXII CCD'
_diffrn_measurement_method '\f and \w scans'
_diffrn_radiation_monochromator graphite
_diffrn_radiation_source 'fine-focus sealed tube'
_diffrn_radiation_type MoK\a
_diffrn_radiation_wavelength 0.71073
_diffrn_reflns_av_R_equivalents 0.0678
_diffrn_reflns_av_sigmaI/netI 0.0553
_diffrn_reflns_limit_h_max 12
_diffrn_reflns_limit_h_min -12
_diffrn_reflns_limit_k_max 12
_diffrn_reflns_limit_k_min -12
_diffrn_reflns_limit_l_max 13
_diffrn_reflns_limit_l_min -13
_diffrn_reflns_number 13762
_diffrn_reflns_theta_full 28.00
_diffrn_reflns_theta_max 28.00
_diffrn_reflns_theta_min 1.98
_diffrn_standards_number 0
_exptl_absorpt_coefficient_mu 2.382
_exptl_absorpt_correction_T_max 0.8323
_exptl_absorpt_correction_T_min 0.4204
_exptl_absorpt_correction_type integration
_exptl_absorpt_process_details
;
(XPREP; Bruker, 2005)
;
_exptl_crystal_colour colourless
_exptl_crystal_density_diffrn 1.492
_exptl_crystal_density_method 'not measured'
_exptl_crystal_description plate
_exptl_crystal_F_000 408
_exptl_crystal_size_max 0.44
_exptl_crystal_size_mid 0.41
_exptl_crystal_size_min 0.08
_refine_diff_density_max 0.608
_refine_diff_density_min -0.352
_refine_ls_abs_structure_details 'Flack (1983), 1966 Friedel pairs'
_refine_ls_abs_structure_Flack -0.012(7)
_refine_ls_extinction_method none
_refine_ls_goodness_of_fit_ref 0.946
_refine_ls_hydrogen_treatment constr
_refine_ls_matrix_type full
_refine_ls_number_parameters 211
_refine_ls_number_reflns 4196
_refine_ls_number_restraints 1
_refine_ls_restrained_S_all 0.946
_refine_ls_R_factor_all 0.0443
_refine_ls_R_factor_gt 0.0344
_refine_ls_shift/su_max 0.001
_refine_ls_shift/su_mean 0.000
_refine_ls_structure_factor_coef Fsqd
_refine_ls_weighting_details 'calc w=1/[\s^2^(Fo^2^)+(0.0405P)^2^+0.0000P] where P=(Fo^2^+2Fc^2^)/3'
_refine_ls_weighting_scheme calc
_refine_ls_wR_factor_gt 0.0758
_refine_ls_wR_factor_ref 0.0782
_reflns_number_gt 3432
_reflns_number_total 4196
_reflns_threshold_expression >2sigma(I)
_cod_data_source_file jj2039.cif
_cod_data_source_block I
_cod_original_sg_symbol_H-M 'P 21'
_cod_database_code 2226977
_cod_database_fobs_code 2226977

loop_
_symmetry_equiv_pos_as_xyz
'x, y, z'
'-x, y+1/2, -z'

loop_
_atom_site_type_symbol
_atom_site_label
_atom_site_fract_x
_atom_site_fract_y
_atom_site_fract_z
_atom_site_U_iso_or_equiv
_atom_site_adp_type
_atom_site_calc_flag
_atom_site_refinement_flags
_atom_site_occupancy
_atom_site_disorder_assembly
_atom_site_disorder_group
C C1 0.4624(2) 0.8858(2) 0.7096(2) 0.0219(6) Uani d . 1 . .
H H1 0.4971 0.9825 0.6759 0.026 Uiso calc R 1 . .
C C2 0.5821(3) 0.8288(3) 0.8003(2) 0.0240(5) Uani d . 1 . .
H H2A 0.5667 0.7224 0.8142 0.029 Uiso calc R 1 . .
H H2B 0.6756 0.8404 0.7558 0.029 Uiso calc R 1 . .
C C3 0.5930(2) 0.9028(3) 0.9323(2) 0.0254(5) Uani d . 1 . .
H H3A 0.6188 1.0072 0.9196 0.030 Uiso calc R 1 . .
H H3B 0.6717 0.8561 0.9828 0.030 Uiso calc R 1 . .
C C4 0.4535(2) 0.8946(3) 1.0112(2) 0.0236(6) Uani d . 1 . .
C C5 0.2721(2) 0.7966(3) 0.8734(2) 0.0193(5) Uani d . 1 . .
H H5 0.2584 0.7047 0.8217 0.023 Uiso calc R 1 . .
C C6 0.3193(2) 0.9184(3) 0.7817(2) 0.0199(4) Uani d . 1 . .
C C7 0.1958(2) 0.9600(3) 0.6879(2) 0.0221(5) Uani d . 1 . .
H H7 0.2231 1.0558 0.6476 0.027 Uiso calc R 1 . .
C C8 0.1822(3) 0.8494(3) 0.5770(2) 0.0293(6) Uani d . 1 . .
H H8A 0.1553 0.7523 0.6126 0.035 Uiso calc R 1 . .
H H8B 0.1046 0.8812 0.5168 0.035 Uiso calc R 1 . .
C C9 0.3227(3) 0.8356(3) 0.5027(2) 0.0286(6) Uani d . 1 . .
H H9A 0.3101 0.7640 0.4312 0.034 Uiso calc R 1 . .
H H9B 0.3472 0.9317 0.4638 0.034 Uiso calc R 1 . .
C C10 0.4453(3) 0.7860(3) 0.5903(2) 0.0268(6) Uani d . 1 . .
H H10 0.4230 0.6847 0.6215 0.032 Uiso calc R 1 . .
C C11 0.0559(3) 0.9877(3) 0.7641(2) 0.0246(5) Uani d . 1 . .
H H11 0.0758 1.0741 0.8214 0.030 Uiso calc R 1 . .
C C12 0.0223(3) 0.8610(3) 0.8544(2) 0.0230(5) Uani d . 1 . .
H H12 -0.0616 0.8898 0.9092 0.028 Uiso calc R 1 . .
C C13 -0.0724(3) 1.0314(3) 0.6780(3) 0.0347(6) Uani d . 1 . .
H H13A -0.1037 0.9465 0.6266 0.052 Uiso calc R 1 . .
H H13B -0.0436 1.1110 0.6196 0.052 Uiso calc R 1 . .
H H13C -0.1520 1.0647 0.7327 0.052 Uiso calc R 1 . .
C C14 0.5866(3) 0.7794(4) 0.5130(3) 0.0378(7) Uani d . 1 . .
H H14A 0.5710 0.7232 0.4331 0.057 Uiso calc R 1 . .
H H14B 0.6613 0.7317 0.5658 0.057 Uiso calc R 1 . .
H H14C 0.6173 0.8792 0.4911 0.057 Uiso calc R 1 . .
C C15 0.4802(3) 0.8852(3) 1.1564(2) 0.0318(7) Uani d . 1 . .
H H15A 0.5460 0.9638 1.1832 0.048 Uiso calc R 1 . .
H H15B 0.5231 0.7898 1.1776 0.048 Uiso calc R 1 . .
H H15C 0.3886 0.8959 1.2022 0.048 Uiso calc R 1 . .
C C16 -0.0657(3) 0.6166(3) 0.8603(2) 0.0281(6) Uani d . 1 . .
H H16A -0.1615 0.6395 0.8966 0.034 Uiso calc R 1 . .
H H16B 0.0026 0.6017 0.9333 0.034 Uiso calc R 1 . .
C C17 -0.0743(3) 0.4798(3) 0.7792(3) 0.0290(6) Uani d . 1 . .
H H17A -0.1326 0.4995 0.7003 0.035 Uiso calc R 1 . .
H H17B -0.1227 0.4014 0.8292 0.035 Uiso calc R 1 . .
Br Br1 0.11699(3) 0.41341(4) 0.72890(3) 0.04547(10) Uani d . 1 . .
O O1 0.37137(18) 0.76784(19) 0.97365(16) 0.0221(4) Uani d . 1 . .
O O2 0.34641(18) 1.05261(18) 0.85662(16) 0.0241(4) Uani d . 1 . .
O O3 0.3660(2) 1.02082(18) 0.99572(17) 0.0234(4) Uani d . 1 . .
O O4 0.13965(17) 0.82985(18) 0.93755(15) 0.0225(4) Uani d . 1 . .
O O5 -0.01788(17) 0.73579(18) 0.78053(15) 0.0235(4) Uani d . 1 . .

loop_
_atom_site_aniso_label
_atom_site_aniso_U_11
_atom_site_aniso_U_22
_atom_site_aniso_U_33
_atom_site_aniso_U_12
_atom_site_aniso_U_13
_atom_site_aniso_U_23
C1 0.0195(11) 0.0211(16) 0.0252(11) -0.0027(9) 0.0061(9) 0.0001(10)
C2 0.0186(12) 0.0237(12) 0.0298(13) 0.0011(10) 0.0059(10) -0.0033(11)
C3 0.0193(10) 0.0246(12) 0.0322(12) -0.0011(13) 0.0004(9) -0.0026(14)
C4 0.0208(11) 0.0207(15) 0.0292(12) 0.0039(11) -0.0004(9) -0.0050(11)
C5 0.0199(12) 0.0195(12) 0.0185(12) -0.0010(10) -0.0003(10) 0.0001(10)
C6 0.0187(9) 0.0162(9) 0.0250(11) -0.0016(13) 0.0032(8) -0.0007(13)
C7 0.0211(11) 0.0202(12) 0.0250(13) -0.0024(9) 0.0015(10) 0.0066(10)
C8 0.0266(14) 0.0357(13) 0.0255(13) -0.0069(11) 0.0003(11) 0.0059(12)
C9 0.0343(15) 0.0308(14) 0.0206(13) -0.0052(11) 0.0046(11) 0.0010(11)
C10 0.0322(14) 0.0241(12) 0.0243(13) -0.0034(11) 0.0078(11) -0.0021(11)
C11 0.0199(12) 0.0233(12) 0.0307(14) -0.0003(10) -0.0024(11) 0.0005(11)
C12 0.0174(11) 0.0239(11) 0.0277(13) -0.0015(9) 0.0029(10) -0.0020(10)
C13 0.0219(13) 0.0359(16) 0.0463(17) 0.0016(11) -0.0030(12) 0.0072(14)
C14 0.0356(16) 0.0446(17) 0.0331(15) 0.0036(13) 0.0099(13) -0.0098(13)
C15 0.0280(12) 0.0380(19) 0.0294(13) 0.0083(11) -0.0025(10) -0.0077(12)
C16 0.0265(13) 0.0291(14) 0.0287(14) -0.0081(10) 0.0059(11) 0.0050(11)
C17 0.0243(12) 0.0301(13) 0.0326(14) -0.0061(11) 0.0003(11) 0.0075(11)
Br1 0.03348(15) 0.03086(14) 0.0721(2) 0.00014(15) 0.00489(12) -0.00932(17)
O1 0.0188(9) 0.0213(9) 0.0262(10) 0.0004(7) -0.0008(7) 0.0009(8)
O2 0.0249(9) 0.0177(8) 0.0296(10) -0.0009(7) -0.0010(8) -0.0022(7)
O3 0.0239(9) 0.0236(10) 0.0228(9) 0.0051(7) 0.0001(7) -0.0055(8)
O4 0.0188(8) 0.0270(9) 0.0219(8) -0.0001(7) 0.0026(7) 0.0006(7)
O5 0.0195(8) 0.0254(9) 0.0255(9) -0.0045(7) 0.0014(7) 0.0030(7)

loop_
_atom_type_symbol
_atom_type_description
_atom_type_scat_dispersion_real
_atom_type_scat_dispersion_imag
_atom_type_scat_source
C C 0.0033 0.0016 'International Tables Vol C Tables 4.2.6.8 and 6.1.1.4'
H H 0.0000 0.0000 'International Tables Vol C Tables 4.2.6.8 and 6.1.1.4'
Br Br -0.2901 2.4595 'International Tables Vol C Tables 4.2.6.8 and 6.1.1.4'
O O 0.0106 0.0060 'International Tables Vol C Tables 4.2.6.8 and 6.1.1.4'

loop_
_geom_angle_atom_site_label_1
_geom_angle_atom_site_label_2
_geom_angle_atom_site_label_3
_geom_angle_site_symmetry_1
_geom_angle_site_symmetry_3
_geom_angle
_geom_angle_publ_flag
C10 C1 C2 . . 110.89(19) ?
C10 C1 C6 . . 114.27(19) ?
C2 C1 C6 . . 112.98(18) ?
C10 C1 H1 . . 106.0 ?
C2 C1 H1 . . 106.0 ?
C6 C1 H1 . . 106.0 ?
C3 C2 C1 . . 115.91(19) ?
C3 C2 H2A . . 108.3 ?
C1 C2 H2A . . 108.3 ?
C3 C2 H2B . . 108.3 ?
C1 C2 H2B . . 108.3 ?
H2A C2 H2B . . 107.4 ?
C2 C3 C4 . . 113.6(2) ?
C2 C3 H3A . . 108.8 ?
C4 C3 H3A . . 108.8 ?
C2 C3 H3B . . 108.8 ?
C4 C3 H3B . . 108.8 ?
H3A C3 H3B . . 107.7 ?
O3 C4 O1 . . 108.64(17) ?
O3 C4 C15 . . 104.26(19) ?
O1 C4 C15 . . 107.6(2) ?
O3 C4 C3 . . 112.7(2) ?
O1 C4 C3 . . 110.2(2) ?
C15 C4 C3 . . 113.08(19) ?
O1 C5 O4 . . 105.13(17) ?
O1 C5 C6 . . 113.71(18) ?
O4 C5 C6 . . 112.52(18) ?
O1 C5 H5 . . 108.4 ?
O4 C5 H5 . . 108.4 ?
C6 C5 H5 . . 108.4 ?
O2 C6 C5 . . 109.27(16) ?
O2 C6 C7 . . 104.4(2) ?
C5 C6 C7 . . 110.62(18) ?
O2 C6 C1 . . 105.43(17) ?
C5 C6 C1 . . 114.0(2) ?
C7 C6 C1 . . 112.44(17) ?
C8 C7 C6 . . 111.4(2) ?
C8 C7 C11 . . 115.0(2) ?
C6 C7 C11 . . 110.25(19) ?
C8 C7 H7 . . 106.6 ?
C6 C7 H7 . . 106.6 ?
C11 C7 H7 . . 106.6 ?
C9 C8 C7 . . 111.3(2) ?
C9 C8 H8A . . 109.4 ?
C7 C8 H8A . . 109.4 ?
C9 C8 H8B . . 109.4 ?
C7 C8 H8B . . 109.4 ?
H8A C8 H8B . . 108.0 ?
C10 C9 C8 . . 111.6(2) ?
C10 C9 H9A . . 109.3 ?
C8 C9 H9A . . 109.3 ?
C10 C9 H9B . . 109.3 ?
C8 C9 H9B . . 109.3 ?
H9A C9 H9B . . 108.0 ?
C9 C10 C1 . . 111.9(2) ?
C9 C10 C14 . . 110.0(2) ?
C1 C10 C14 . . 110.7(2) ?
C9 C10 H10 . . 108.0 ?
C1 C10 H10 . . 108.0 ?
C14 C10 H10 . . 108.0 ?
C12 C11 C13 . . 113.0(2) ?
C12 C11 C7 . . 111.41(19) ?
C13 C11 C7 . . 113.7(2) ?
C12 C11 H11 . . 106.0 ?
C13 C11 H11 . . 106.0 ?
C7 C11 H11 . . 106.0 ?
O4 C12 O5 . . 111.26(19) ?
O4 C12 C11 . . 111.38(19) ?
O5 C12 C11 . . 109.76(19) ?
O4 C12 H12 . . 108.1 ?
O5 C12 H12 . . 108.1 ?
C11 C12 H12 . . 108.1 ?
C11 C13 H13A . . 109.5 ?
C11 C13 H13B . . 109.5 ?
H13A C13 H13B . . 109.5 ?
C11 C13 H13C . . 109.5 ?
H13A C13 H13C . . 109.5 ?
H13B C13 H13C . . 109.5 ?
C10 C14 H14A . . 109.5 ?
C10 C14 H14B . . 109.5 ?
H14A C14 H14B . . 109.5 ?
C10 C14 H14C . . 109.5 ?
H14A C14 H14C . . 109.5 ?
H14B C14 H14C . . 109.5 ?
C4 C15 H15A . . 109.5 ?
C4 C15 H15B . . 109.5 ?
H15A C15 H15B . . 109.5 ?
C4 C15 H15C . . 109.5 ?
H15A C15 H15C . . 109.5 ?
H15B C15 H15C . . 109.5 ?
O5 C16 C17 . . 109.00(18) ?
O5 C16 H16A . . 109.9 ?
C17 C16 H16A . . 109.9 ?
O5 C16 H16B . . 109.9 ?
C17 C16 H16B . . 109.9 ?
H16A C16 H16B . . 108.3 ?
C16 C17 Br1 . . 111.10(18) ?
C16 C17 H17A . . 109.4 ?
Br1 C17 H17A . . 109.4 ?
C16 C17 H17B . . 109.4 ?
Br1 C17 H17B . . 109.4 ?
H17A C17 H17B . . 108.0 ?
C5 O1 C4 . . 113.13(18) ?
C6 O2 O3 . . 111.59(16) ?
C4 O3 O2 . . 109.64(16) ?
C12 O4 C5 . . 115.10(17) ?
C12 O5 C16 . . 112.52(17) ?

loop_
_geom_bond_atom_site_label_1
_geom_bond_atom_site_label_2
_geom_bond_site_symmetry_2
_geom_bond_distance
_geom_bond_publ_flag
C1 C10 . 1.536(3) ?
C1 C2 . 1.538(3) ?
C1 C6 . 1.556(3) ?
C1 H1 . 1.0000 ?
C2 C3 . 1.520(3) ?
C2 H2A . 0.9900 ?
C2 H2B . 0.9900 ?
C3 C4 . 1.535(3) ?
C3 H3A . 0.9900 ?
C3 H3B . 0.9900 ?
C4 O3 . 1.416(3) ?
C4 O1 . 1.435(3) ?
C4 C15 . 1.517(3) ?
C5 O1 . 1.404(3) ?
C5 O4 . 1.433(3) ?
C5 C6 . 1.523(3) ?
C5 H5 . 1.0000 ?
C6 O2 . 1.467(3) ?
C6 C7 . 1.541(3) ?
C7 C8 . 1.528(4) ?
C7 C11 . 1.543(4) ?
C7 H7 . 1.0000 ?
C8 C9 . 1.522(4) ?
C8 H8A . 0.9900 ?
C8 H8B . 0.9900 ?
C9 C10 . 1.517(4) ?
C9 H9A . 0.9900 ?
C9 H9B . 0.9900 ?
C10 C14 . 1.539(3) ?
C10 H10 . 1.0000 ?
C11 C12 . 1.515(3) ?
C11 C13 . 1.533(4) ?
C11 H11 . 1.0000 ?
C12 O4 . 1.410(3) ?
C12 O5 . 1.420(3) ?
C12 H12 . 1.0000 ?
C13 H13A . 0.9800 ?
C13 H13B . 0.9800 ?
C13 H13C . 0.9800 ?
C14 H14A . 0.9800 ?
C14 H14B . 0.9800 ?
C14 H14C . 0.9800 ?
C15 H15A . 0.9800 ?
C15 H15B . 0.9800 ?
C15 H15C . 0.9800 ?
C16 O5 . 1.434(3) ?
C16 C17 . 1.502(4) ?
C16 H16A . 0.9900 ?
C16 H16B . 0.9900 ?
C17 Br1 . 1.949(3) ?
C17 H17A . 0.9900 ?
C17 H17B . 0.9900 ?
O2 O3 . 1.472(2) ?

loop_
_geom_hbond_atom_site_label_D
_geom_hbond_atom_site_label_H
_geom_hbond_atom_site_label_A
_geom_hbond_site_symmetry_A
_geom_hbond_distance_DH
_geom_hbond_distance_HA
_geom_hbond_distance_DA
_geom_hbond_angle_DHA
_geom_hbond_publ_flag
C15 H15B O2 2_647 0.98 2.50 3.434(3) 159 y
C16 H16A O3 2_547 0.99 2.46 3.285(3) 141 y
C17 H17B O4 2_547 0.99 2.50 3.282(3) 136 y

loop_
_geom_torsion_atom_site_label_1
_geom_torsion_atom_site_label_2
_geom_torsion_atom_site_label_3
_geom_torsion_atom_site_label_4
_geom_torsion_site_symmetry_1
_geom_torsion_site_symmetry_2
_geom_torsion_site_symmetry_3
_geom_torsion_site_symmetry_4
_geom_torsion
_geom_torsion_publ_flag
C10 C1 C2 C3 . . . . -170.2(2) ?
C6 C1 C2 C3 . . . . -40.4(3) ?
C1 C2 C3 C4 . . . . 57.3(3) ?
C2 C3 C4 O3 . . . . -94.8(3) ?
C2 C3 C4 O1 . . . . 26.8(3) ?
C2 C3 C4 C15 . . . . 147.3(2) ?
O1 C5 C6 O2 . . . . -56.7(2) ?
O4 C5 C6 O2 . . . . 62.7(2) ?
O1 C5 C6 C7 . . . . -171.20(19) ?
O4 C5 C6 C7 . . . . -51.8(3) ?
O1 C5 C6 C1 . . . . 60.9(2) ?
O4 C5 C6 C1 . . . . -179.69(19) ?
C10 C1 C6 O2 . . . . -159.21(19) ?
C2 C1 C6 O2 . . . . 72.8(2) ?
C10 C1 C6 C5 . . . . 80.9(2) ?
C2 C1 C6 C5 . . . . -47.1(3) ?
C10 C1 C6 C7 . . . . -46.0(3) ?
C2 C1 C6 C7 . . . . -174.0(2) ?
O2 C6 C7 C8 . . . . 163.64(17) ?
C5 C6 C7 C8 . . . . -78.9(2) ?
C1 C6 C7 C8 . . . . 49.8(3) ?
O2 C6 C7 C11 . . . . -67.5(2) ?
C5 C6 C7 C11 . . . . 50.0(3) ?
C1 C6 C7 C11 . . . . 178.7(2) ?
C6 C7 C8 C9 . . . . -56.9(3) ?
C11 C7 C8 C9 . . . . 176.8(2) ?
C7 C8 C9 C10 . . . . 59.5(3) ?
C8 C9 C10 C1 . . . . -54.3(3) ?
C8 C9 C10 C14 . . . . -177.7(2) ?
C2 C1 C10 C9 . . . . 177.06(19) ?
C6 C1 C10 C9 . . . . 48.0(3) ?
C2 C1 C10 C14 . . . . -59.8(3) ?
C6 C1 C10 C14 . . . . 171.1(2) ?
C8 C7 C11 C12 . . . . 75.3(3) ?
C6 C7 C11 C12 . . . . -51.6(3) ?
C8 C7 C11 C13 . . . . -53.7(3) ?
C6 C7 C11 C13 . . . . 179.4(2) ?
C13 C11 C12 O4 . . . . -176.3(2) ?
C7 C11 C12 O4 . . . . 54.3(3) ?
C13 C11 C12 O5 . . . . 60.0(3) ?
C7 C11 C12 O5 . . . . -69.4(2) ?
O5 C16 C17 Br1 . . . . 68.7(2) ?
O4 C5 O1 C4 . . . . -93.8(2) ?
C6 C5 O1 C4 . . . . 29.7(3) ?
O3 C4 O1 C5 . . . . 32.8(2) ?
C15 C4 O1 C5 . . . . 145.10(19) ?
C3 C4 O1 C5 . . . . -91.2(2) ?
C5 C6 O2 O3 . . . . 18.1(2) ?
C7 C6 O2 O3 . . . . 136.50(16) ?
C1 C6 O2 O3 . . . . -104.81(18) ?
O1 C4 O3 O2 . . . . -72.2(2) ?
C15 C4 O3 O2 . . . . 173.27(17) ?
C3 C4 O3 O2 . . . . 50.3(2) ?
C6 O2 O3 C4 . . . . 42.6(2) ?
O5 C12 O4 C5 . . . . 65.7(2) ?
C11 C12 O4 C5 . . . . -57.1(2) ?
O1 C5 O4 C12 . . . . -179.24(18) ?
C6 C5 O4 C12 . . . . 56.5(2) ?
O4 C12 O5 C16 . . . . 62.4(2) ?
C11 C12 O5 C16 . . . . -173.86(19) ?
C17 C16 O5 C12 . . . . -167.5(2) ?

loop_
_cod_related_entry_id
_cod_related_entry_database
_cod_related_entry_code
1 ChemSpider 24745629
